data_7222893
loop_
_publ_author_name
'Wang, Lei'
'Liu, Qi-Kui'
'Chu, Xin'
'Pan, Hong'
'Zhu, Neng-Xiu'
'Ma, Jian-Ping'
'Ren, Jian-Cheng'
'Dong, Yu-Bin'

_publ_section_title
;
 Reversible adsorption and separation of volatile aromatics based on a
 porous Cd(ii) MOF
;
_journal_issue 45
_journal_name_full CrystEngComm
_journal_page_first 8657
_journal_paper_doi 10.1039/C5CE01912E
_journal_volume 17
_journal_year 2015
_chemical_formula_sum 'C69.5 H66 Cd N4 O11.5 S2'
_chemical_formula_weight 1317.78
_chemical_name_systematic
; 
 ? 
;
_space_group_IT_number 15
_symmetry_cell_setting monoclinic
_symmetry_space_group_name_Hall '-C 2yc'
_symmetry_space_group_name_H-M 'C 1 2/c 1'
_atom_sites_solution_hydrogens geom
_atom_sites_solution_primary direct
_atom_sites_solution_secondary difmap
_audit_creation_method SHELXL-97
_audit_update_record
;
2015-08-03 deposited with the CCDC.
2015-10-12 downloaded from the CCDC.
;
_cell_angle_alpha 90.00
_cell_angle_beta 106.780(3)
_cell_angle_gamma 90.00
_cell_formula_units_Z 4
_cell_length_a 28.3363(8)
_cell_length_b 13.4618(3)
_cell_length_c 18.2577(6)
_cell_measurement_reflns_used 6261
_cell_measurement_temperature 100.02(10)
_cell_measurement_theta_max 70.9570
_cell_measurement_theta_min 4.7220
_cell_volume 6668.0(3)
_computing_cell_refinement 'Bruker FRAMBO'
_computing_data_collection 'Bruker FRAMBO'
_computing_data_reduction 'Bruker SAINT'
_computing_molecular_graphics 'Bruker SHELXTL'
_computing_publication_material 'Bruker SHELXTL'
_computing_structure_refinement 'SHELXL-97 (Sheldrick, 1997)'
_computing_structure_solution 'SHELXS-97 (Sheldrick, 1990)'
_diffrn_ambient_temperature 100.02(10)
_diffrn_measured_fraction_theta_full 0.998
_diffrn_measured_fraction_theta_max 0.998
_diffrn_measurement_device_type 'multiwire proportional'
_diffrn_measurement_method 'phi and omega scans'
_diffrn_radiation_monochromator graphite
_diffrn_radiation_source 'fine-focus sealed tube'
_diffrn_radiation_type CuK\a
_diffrn_radiation_wavelength 1.54184
_diffrn_reflns_av_R_equivalents 0.0372
_diffrn_reflns_av_sigmaI/netI 0.0373
_diffrn_reflns_limit_h_max 33
_diffrn_reflns_limit_h_min -23
_diffrn_reflns_limit_k_max 15
_diffrn_reflns_limit_k_min -16
_diffrn_reflns_limit_l_max 20
_diffrn_reflns_limit_l_min -21
_diffrn_reflns_number 11815
_diffrn_reflns_theta_full 66.49
_diffrn_reflns_theta_max 66.49
_diffrn_reflns_theta_min 3.67
_exptl_absorpt_coefficient_mu 3.714
_exptl_absorpt_correction_T_max 0.4020
_exptl_absorpt_correction_T_min 0.3649
_exptl_absorpt_correction_type multi-scan
_exptl_absorpt_process_details sadabs
_exptl_crystal_colour 'clear pale colourless'
_exptl_crystal_density_diffrn 1.313
_exptl_crystal_density_method 'not measured'
_exptl_crystal_description plate
_exptl_crystal_F_000 2732
_exptl_crystal_size_max 0.34
_exptl_crystal_size_mid 0.33
_exptl_crystal_size_min 0.30
_refine_diff_density_max 1.638
_refine_diff_density_min -1.541
_refine_diff_density_rms 0.118
_refine_ls_extinction_method none
_refine_ls_goodness_of_fit_ref 1.076
_refine_ls_hydrogen_treatment mixed
_refine_ls_matrix_type full
_refine_ls_number_parameters 443
_refine_ls_number_reflns 5874
_refine_ls_number_restraints 0
_refine_ls_restrained_S_all 1.076
_refine_ls_R_factor_all 0.0550
_refine_ls_R_factor_gt 0.0513
_refine_ls_shift/su_max 0.001
_refine_ls_shift/su_mean 0.000
_refine_ls_structure_factor_coef Fsqd
_refine_ls_weighting_details 'calc w=1/[\s^2^(Fo^2^)+(0.0989P)^2^+14.1973P] where P=(Fo^2^+2Fc^2^)/3'
_refine_ls_weighting_scheme calc
_refine_ls_wR_factor_gt 0.1468
_refine_ls_wR_factor_ref 0.1522
_reflns_number_gt 5360
_reflns_number_total 5874
_reflns_threshold_expression >2sigma(I)
_cod_data_source_file c5ce01912e2.cif
_cod_data_source_block exp_1235
_cod_depositor_comments
;
The following automatic conversions were performed:

'_symmetry_cell_setting' value 'Monoclinic' changed to 'monoclinic'
according to
/usr/data/users/saulius/crontab/automatic-downloads/rss-feeds/RSC/lib/dictionaries/cif_core.dic
dictionary named 'cif_core.dic' version 2.4.2 from 2011-04-26.

Automatic conversion script
Id: cif_fix_values 3271 2015-04-21 07:52:19Z andrius 

 Adding full bibliography for 7222893--7222897.cif.
;
_cod_original_sg_symbol_H-M C2/c
_cod_original_formula_sum 'C69.50 H66 Cd N4 O11.50 S2'
_cod_database_code 7222893

loop_
_symmetry_equiv_pos_as_xyz
'x, y, z'
'-x, y, -z+1/2'
'x+1/2, y+1/2, z'
'-x+1/2, y+1/2, -z+1/2'
'-x, -y, -z'
'x, -y, z-1/2'
'-x+1/2, -y+1/2, -z'
'x+1/2, -y+1/2, z-1/2'

loop_
_atom_site_label
_atom_site_type_symbol
_atom_site_fract_x
_atom_site_fract_y
_atom_site_fract_z
_atom_site_U_iso_or_equiv
_atom_site_adp_type
_atom_site_occupancy
_atom_site_symmetry_multiplicity
_atom_site_calc_flag
_atom_site_refinement_flags
_atom_site_disorder_assembly
_atom_site_disorder_group
Cd1 Cd 0.2500 1.2500 0.0000 0.01757(14) Uani 1 2 d S . .
N1 N 0.27523(10) 1.0874(2) -0.00998(14) 0.0225(6) Uani 1 1 d . . .
N2 N 0.66795(10) 0.2973(2) 0.47047(15) 0.0227(6) Uani 1 1 d . . .
O1 O 0.36040(9) 0.57441(17) 0.13067(12) 0.0292(5) Uani 1 1 d . . .
O2 O 0.42412(9) 0.5186(2) 0.27874(13) 0.0318(6) Uani 1 1 d . . .
O3 O 0.25679(9) 1.2215(2) 0.12657(14) 0.0301(5) Uani 1 1 d . . .
O4 O 0.29380(9) 1.32480(18) 0.23730(13) 0.0299(5) Uani 1 1 d . . .
O5 O 0.22347(10) 1.2174(2) 0.23417(15) 0.0350(6) Uani 1 1 d . . .
O6 O 0.5000 0.0715(8) 0.2500 0.082(4) Uani 0.50 2 d SP A 2
H6 H 0.4732 0.0512 0.2524 0.122 Uiso 0.25 1 calc PR A 2
O7 O 0.5359(3) 0.7894(6) 0.3183(4) 0.071(2) Uani 0.50 1 d P B 2
H7 H 0.5159 0.7955 0.2760 0.085 Uiso 0.50 1 calc PR B 2
S1 S 0.26722(3) 1.23384(6) 0.20998(5) 0.0226(2) Uani 1 1 d . . .
C1 C 0.30231(15) 1.0421(3) 0.05352(19) 0.0355(8) Uani 1 1 d . . .
H1 H 0.3134 1.0795 0.0980 0.043 Uiso 1 1 calc R . .
C2 C 0.31468(15) 0.9432(3) 0.05649(19) 0.0353(9) Uani 1 1 d . . .
H2 H 0.3337 0.9155 0.1022 0.042 Uiso 1 1 calc R . .
C3 C 0.29895(11) 0.8843(2) -0.00839(17) 0.0216(6) Uani 1 1 d . . .
C4 C 0.27252(13) 0.9325(2) -0.07469(18) 0.0263(7) Uani 1 1 d . . .
H4 H 0.2621 0.8972 -0.1204 0.032 Uiso 1 1 calc R . .
C5 C 0.26162(12) 1.0318(2) -0.07347(18) 0.0254(7) Uani 1 1 d . . .
H5 H 0.2439 1.0619 -0.1190 0.031 Uiso 1 1 calc R . .
C6 C 0.30987(12) 0.7757(3) -0.00701(18) 0.0198(6) Uani 1 1 d . . .
C7 C 0.33172(13) 0.7277(3) 0.06237(19) 0.0232(7) Uani 1 1 d . . .
H7A H 0.3403 0.7642 0.1076 0.028 Uiso 1 1 calc R . .
C8 C 0.34062(11) 0.6271(2) 0.06451(17) 0.0222(6) Uani 1 1 d . . .
C9 C 0.32847(12) 0.5713(2) -0.00283(18) 0.0234(7) Uani 1 1 d . . .
H9 H 0.3352 0.5036 -0.0016 0.028 Uiso 1 1 calc R . .
C10 C 0.30628(12) 0.6183(3) -0.07137(17) 0.0262(7) Uani 1 1 d . . .
H10 H 0.2974 0.5815 -0.1164 0.031 Uiso 1 1 calc R . .
C11 C 0.29699(13) 0.7198(3) -0.07393(19) 0.0255(7) Uani 1 1 d . . .
H11 H 0.2821 0.7504 -0.1205 0.031 Uiso 1 1 calc R . .
C12 C 0.64390(13) 0.2950(3) 0.52403(19) 0.0294(7) Uani 1 1 d . . .
H12 H 0.6612 0.2773 0.5738 0.035 Uiso 1 1 calc R . .
C13 C 0.59426(13) 0.3180(3) 0.5079(2) 0.0342(8) Uani 1 1 d . . .
H13 H 0.5790 0.3159 0.5466 0.041 Uiso 1 1 calc R . .
C14 C 0.56721(12) 0.3443(3) 0.4337(2) 0.0314(8) Uani 1 1 d . . .
C15 C 0.59266(12) 0.3486(3) 0.3796(2) 0.0297(7) Uani 1 1 d . . .
H15 H 0.5764 0.3676 0.3297 0.036 Uiso 1 1 calc R . .
C16 C 0.64218(11) 0.3245(2) 0.39955(18) 0.0239(7) Uani 1 1 d . . .
H16 H 0.6584 0.3274 0.3620 0.029 Uiso 1 1 calc R . .
C17 C 0.51338(13) 0.3646(3) 0.4134(2) 0.0385(9) Uani 1 1 d . . .
C18 C 0.49222(13) 0.4329(3) 0.35616(19) 0.0317(8) Uani 1 1 d . . .
H18 H 0.5118 0.4671 0.3315 0.038 Uiso 1 1 calc R . .
C19 C 0.44149(13) 0.4498(3) 0.3360(2) 0.0335(8) Uani 1 1 d . . .
C20 C 0.41174(14) 0.3984(4) 0.3714(2) 0.0488(12) Uani 1 1 d . . .
H20 H 0.3779 0.4089 0.3570 0.059 Uiso 1 1 calc R . .
C21 C 0.43333(16) 0.3311(5) 0.4285(3) 0.0652(17) Uani 1 1 d . . .
H21 H 0.4138 0.2971 0.4532 0.078 Uiso 1 1 calc R . .
C22 C 0.48373(15) 0.3137(4) 0.4495(3) 0.0561(14) Uani 1 1 d . . .
H22 H 0.4977 0.2679 0.4878 0.067 Uiso 1 1 calc R . .
C23 C 0.36279(13) 0.6236(3) 0.20092(18) 0.0293(7) Uani 1 1 d . . .
H23A H 0.3318 0.6565 0.1974 0.035 Uiso 1 1 calc R . .
H23B H 0.3887 0.6732 0.2121 0.035 Uiso 1 1 calc R . .
C24 C 0.37327(13) 0.5465(3) 0.26280(19) 0.0311(8) Uani 1 1 d . . .
H24A H 0.3670 0.5733 0.3084 0.037 Uiso 1 1 calc R . .
H24B H 0.3522 0.4891 0.2461 0.037 Uiso 1 1 calc R . .
C25 C 0.30760(13) 1.1337(3) 0.24823(19) 0.0268(7) Uani 1 1 d . . .
C26 C 0.35707(16) 1.1500(3) 0.2810(3) 0.0548(12) Uani 1 1 d . . .
H26 H 0.3696 1.2143 0.2852 0.066 Uiso 1 1 calc R . .
C27 C 0.3883(2) 1.0702(4) 0.3078(4) 0.085(2) Uani 1 1 d . . .
H27 H 0.4217 1.0816 0.3305 0.102 Uiso 1 1 calc R . .
C28 C 0.3703(2) 0.9728(4) 0.3012(3) 0.0627(14) Uani 1 1 d . . .
C29 C 0.32080(18) 0.9586(3) 0.2694(2) 0.0429(10) Uani 1 1 d . . .
H29 H 0.3080 0.8946 0.2655 0.051 Uiso 1 1 calc R . .
C30 C 0.28951(15) 1.0375(3) 0.2431(2) 0.0339(8) Uani 1 1 d . . .
H30 H 0.2560 1.0260 0.2217 0.041 Uiso 1 1 calc R . .
C31 C 0.4045(3) 0.8865(5) 0.3304(5) 0.119(3) Uani 1 1 d . . .
H31A H 0.4277 0.8813 0.3013 0.178 Uiso 1 1 calc R . .
H31B H 0.3856 0.8263 0.3252 0.178 Uiso 1 1 calc R . .
H31C H 0.4218 0.8970 0.3834 0.178 Uiso 1 1 calc R . .
C32 C 0.5649(6) 1.0181(14) 0.4641(11) 0.099(5) Uani 0.50 1 d P C 1
H32 H 0.5695 1.0581 0.5071 0.119 Uiso 0.50 1 calc PR C 1
C33 C 0.5607(6) 1.0640(16) 0.3974(11) 0.115(6) Uani 0.50 1 d P C 1
H33 H 0.5622 1.1323 0.3908 0.139 Uiso 0.50 1 calc PR C 1
C34 C 0.5539(5) 0.9958(13) 0.3416(11) 0.101(5) Uani 0.50 1 d P C 1
H34 H 0.5507 1.0221 0.2933 0.121 Uiso 0.50 1 calc PR C 1
C35 C 0.5510(6) 0.8971(17) 0.3431(11) 0.115(6) Uani 0.50 1 d P C 1
H35 H 0.5461 0.8590 0.2991 0.139 Uiso 0.50 1 calc PR C 1
C36 C 0.5556(6) 0.8547(16) 0.4133(10) 0.108(5) Uani 0.50 1 d P C 1
H36 H 0.5537 0.7863 0.4192 0.129 Uiso 0.50 1 calc PR C 1
C37 C 0.5632(6) 0.9191(17) 0.4747(11) 0.113(5) Uani 0.50 1 d P C 1
H37 H 0.5672 0.8940 0.5236 0.135 Uiso 0.50 1 calc PR C 1
C38 C 0.5000 0.1780(14) 0.2500 0.108(8) Uani 0.50 2 d SP A 2
H38A H 0.4678 0.2017 0.2224 0.163 Uiso 0.25 1 calc PR A 2
H38B H 0.5238 0.2017 0.2259 0.163 Uiso 0.25 1 calc PR A 2
H38C H 0.5084 0.2017 0.3017 0.163 Uiso 0.25 1 calc PR A 2
C39 C 0.5247(4) 0.7043(12) 0.3543(6) 0.072(3) Uani 0.50 1 d P B 2
H39A H 0.5458 0.7013 0.4059 0.109 Uiso 0.50 1 calc PR B 2
H39B H 0.5296 0.6463 0.3269 0.109 Uiso 0.50 1 calc PR B 2
H39C H 0.4909 0.7073 0.3548 0.109 Uiso 0.50 1 calc PR B 2

loop_
_atom_site_aniso_label
_atom_site_aniso_U_11
_atom_site_aniso_U_22
_atom_site_aniso_U_33
_atom_site_aniso_U_23
_atom_site_aniso_U_13
_atom_site_aniso_U_12
Cd1 0.0173(2) 0.0203(2) 0.0145(2) -0.00067(9) 0.00362(14) -0.00056(9)
N1 0.0236(13) 0.0227(13) 0.0206(13) -0.0007(10) 0.0051(10) 0.0024(11)
N2 0.0230(13) 0.0220(13) 0.0225(13) 0.0022(11) 0.0057(11) 0.0020(10)
O1 0.0414(13) 0.0263(12) 0.0189(11) 0.0018(9) 0.0071(10) 0.0118(10)
O2 0.0261(12) 0.0431(14) 0.0256(12) 0.0140(10) 0.0065(10) 0.0105(11)
O3 0.0354(14) 0.0387(13) 0.0156(11) 0.0018(11) 0.0063(10) 0.0021(12)
O4 0.0352(13) 0.0306(13) 0.0218(11) 0.0015(10) 0.0051(10) -0.0033(11)
O5 0.0306(13) 0.0454(15) 0.0341(14) 0.0006(13) 0.0172(11) 0.0006(12)
O6 0.053(6) 0.045(6) 0.151(12) 0.000 0.036(7) 0.000
O7 0.083(5) 0.064(5) 0.051(4) 0.006(4) -0.003(4) 0.016(4)
S1 0.0232(4) 0.0312(4) 0.0136(4) 0.0015(3) 0.0058(3) -0.0018(3)
C1 0.049(2) 0.0309(19) 0.0206(16) -0.0071(14) -0.0006(15) 0.0043(16)
C2 0.051(2) 0.0287(18) 0.0186(16) -0.0004(13) -0.0017(15) 0.0111(16)
C3 0.0226(15) 0.0243(16) 0.0193(14) 0.0001(12) 0.0085(12) 0.0014(12)
C4 0.0337(17) 0.0283(17) 0.0162(15) -0.0022(13) 0.0062(13) 0.0028(14)
C5 0.0313(17) 0.0269(16) 0.0170(15) 0.0013(12) 0.0053(13) 0.0046(13)
C6 0.0198(15) 0.0241(15) 0.0171(15) -0.0010(14) 0.0077(12) 0.0017(13)
C7 0.0248(17) 0.0277(15) 0.0158(16) -0.0026(14) 0.0039(13) 0.0030(14)
C8 0.0217(15) 0.0270(16) 0.0173(14) 0.0024(12) 0.0044(12) 0.0048(13)
C9 0.0295(16) 0.0219(15) 0.0222(15) -0.0008(12) 0.0127(13) 0.0015(13)
C10 0.0339(17) 0.0292(17) 0.0170(14) -0.0048(13) 0.0096(13) -0.0017(14)
C11 0.0323(18) 0.0274(17) 0.0175(16) 0.0003(14) 0.0083(14) 0.0035(15)
C12 0.0271(17) 0.037(2) 0.0248(17) 0.0111(15) 0.0086(14) 0.0062(15)
C13 0.0271(17) 0.050(2) 0.0293(18) 0.0161(16) 0.0136(14) 0.0085(16)
C14 0.0224(16) 0.042(2) 0.0308(18) 0.0138(16) 0.0097(14) 0.0066(15)
C15 0.0255(17) 0.0356(18) 0.0269(17) 0.0126(14) 0.0060(13) 0.0036(14)
C16 0.0227(15) 0.0277(17) 0.0224(15) 0.0018(13) 0.0082(13) 0.0001(13)
C17 0.0231(17) 0.058(2) 0.0352(19) 0.0178(18) 0.0093(15) 0.0100(17)
C18 0.0263(17) 0.045(2) 0.0264(17) 0.0114(15) 0.0113(14) 0.0064(15)
C19 0.0283(18) 0.047(2) 0.0250(17) 0.0114(16) 0.0073(14) 0.0089(16)
C20 0.0231(17) 0.079(3) 0.046(2) 0.032(2) 0.0118(17) 0.0107(19)
C21 0.031(2) 0.107(4) 0.063(3) 0.055(3) 0.022(2) 0.014(2)
C22 0.029(2) 0.090(4) 0.053(3) 0.047(3) 0.0158(18) 0.014(2)
C23 0.0327(17) 0.0347(18) 0.0191(15) -0.0001(14) 0.0055(13) 0.0116(15)
C24 0.0282(17) 0.045(2) 0.0200(16) 0.0056(15) 0.0070(13) 0.0128(16)
C25 0.0314(17) 0.0280(17) 0.0229(16) 0.0038(13) 0.0110(14) -0.0025(14)
C26 0.036(2) 0.038(2) 0.077(3) 0.015(2) -0.004(2) -0.0017(18)
C27 0.040(3) 0.063(3) 0.135(6) 0.038(4) -0.002(3) 0.007(2)
C28 0.066(3) 0.044(3) 0.078(4) 0.024(3) 0.021(3) 0.018(2)
C29 0.072(3) 0.0293(19) 0.037(2) 0.0045(16) 0.031(2) 0.0021(19)
C30 0.046(2) 0.0329(19) 0.0261(18) -0.0014(14) 0.0158(16) -0.0070(16)
C31 0.100(5) 0.068(4) 0.184(8) 0.055(5) 0.035(6) 0.042(4)
C32 0.084(9) 0.112(13) 0.120(13) -0.003(11) 0.058(9) 0.011(9)
C33 0.080(10) 0.139(16) 0.134(15) -0.006(13) 0.040(10) 0.018(10)
C34 0.071(8) 0.099(11) 0.130(13) -0.051(11) 0.023(8) -0.005(8)
C35 0.085(10) 0.143(17) 0.116(13) 0.045(13) 0.024(9) 0.009(11)
C36 0.079(9) 0.131(15) 0.117(13) 0.006(12) 0.034(9) -0.002(10)
C37 0.094(11) 0.139(17) 0.118(13) -0.010(12) 0.051(10) 0.003(11)
C38 0.108(16) 0.057(11) 0.18(2) 0.000 0.070(16) 0.000
C39 0.054(6) 0.117(11) 0.053(6) 0.022(7) 0.026(5) 0.015(7)

loop_
_atom_type_symbol
_atom_type_description
_atom_type_scat_dispersion_real
_atom_type_scat_dispersion_imag
_atom_type_scat_source
C C 0.0181 0.0091 'International Tables Vol C Tables 4.2.6.8 and 6.1.1.4'
H H 0.0000 0.0000 'International Tables Vol C Tables 4.2.6.8 and 6.1.1.4'
Cd Cd 0.1185 4.6533 'International Tables Vol C Tables 4.2.6.8 and 6.1.1.4'
N N 0.0311 0.0180 'International Tables Vol C Tables 4.2.6.8 and 6.1.1.4'
O O 0.0492 0.0322 'International Tables Vol C Tables 4.2.6.8 and 6.1.1.4'
S S 0.3331 0.5567 'International Tables Vol C Tables 4.2.6.8 and 6.1.1.4'

loop_
_geom_angle_atom_site_label_1
_geom_angle_atom_site_label_2
_geom_angle_atom_site_label_3
_geom_angle
_geom_angle_site_symmetry_1
_geom_angle_site_symmetry_3
O3 Cd1 O3 180.00(14) . 7_575
O3 Cd1 N2 88.57(9) . 8_465
O3 Cd1 N2 91.43(9) 7_575 8_465
O3 Cd1 N2 91.43(9) . 2_665
O3 Cd1 N2 88.57(9) 7_575 2_665
N2 Cd1 N2 180.0 8_465 2_665
O3 Cd1 N1 89.04(9) . .
O3 Cd1 N1 90.96(9) 7_575 .
N2 Cd1 N1 91.93(9) 8_465 .
N2 Cd1 N1 88.07(9) 2_665 .
O3 Cd1 N1 90.96(9) . 7_575
O3 Cd1 N1 89.04(9) 7_575 7_575
N2 Cd1 N1 88.07(9) 8_465 7_575
N2 Cd1 N1 91.93(9) 2_665 7_575
N1 Cd1 N1 180.0 . 7_575
C1 N1 C5 116.4(3) . .
C1 N1 Cd1 118.3(2) . .
C5 N1 Cd1 125.1(2) . .
C16 N2 C12 117.4(3) . .
C16 N2 Cd1 122.0(2) . 2_645
C12 N2 Cd1 120.6(2) . 2_645
C8 O1 C23 116.9(3) . .
C19 O2 C24 116.6(3) . .
S1 O3 Cd1 162.66(18) . .
C38 O6 H6 109.5 . .
C39 O7 H7 109.5 . .
O5 S1 O4 115.48(16) . .
O5 S1 O3 111.32(16) . .
O4 S1 O3 112.35(15) . .
O5 S1 C25 105.96(16) . .
O4 S1 C25 107.11(16) . .
O3 S1 C25 103.59(16) . .
N1 C1 C2 123.5(3) . .
N1 C1 H1 118.2 . .
C2 C1 H1 118.2 . .
C1 C2 C3 120.3(3) . .
C1 C2 H2 119.8 . .
C3 C2 H2 119.9 . .
C4 C3 C2 115.9(3) . .
C4 C3 C6 122.0(3) . .
C2 C3 C6 122.1(3) . .
C5 C4 C3 120.6(3) . .
C5 C4 H4 119.7 . .
C3 C4 H4 119.7 . .
N1 C5 C4 123.2(3) . .
N1 C5 H5 118.4 . .
C4 C5 H5 118.4 . .
C11 C6 C7 118.8(3) . .
C11 C6 C3 121.0(3) . .
C7 C6 C3 120.2(3) . .
C8 C7 C6 120.7(3) . .
C8 C7 H7A 119.7 . .
C6 C7 H7A 119.7 . .
O1 C8 C7 123.9(3) . .
O1 C8 C9 115.6(3) . .
C7 C8 C9 120.5(3) . .
C10 C9 C8 118.9(3) . .
C10 C9 H9 120.5 . .
C8 C9 H9 120.5 . .
C9 C10 C11 120.9(3) . .
C9 C10 H10 119.6 . .
C11 C10 H10 119.6 . .
C10 C11 C6 120.2(3) . .
C10 C11 H11 119.9 . .
C6 C11 H11 119.9 . .
N2 C12 C13 122.5(3) . .
N2 C12 H12 118.8 . .
C13 C12 H12 118.8 . .
C12 C13 C14 120.1(3) . .
C12 C13 H13 119.9 . .
C14 C13 H13 119.9 . .
C15 C14 C13 116.8(3) . .
C15 C14 C17 121.6(3) . .
C13 C14 C17 121.7(3) . .
C14 C15 C16 120.1(3) . .
C14 C15 H15 120.0 . .
C16 C15 H15 120.0 . .
N2 C16 C15 123.1(3) . .
N2 C16 H16 118.4 . .
C15 C16 H16 118.4 . .
C22 C17 C18 119.6(3) . .
C22 C17 C14 120.6(3) . .
C18 C17 C14 119.8(3) . .
C17 C18 C19 119.6(3) . .
C17 C18 H18 120.2 . .
C19 C18 H18 120.2 . .
O2 C19 C20 123.9(3) . .
O2 C19 C18 115.2(3) . .
C20 C19 C18 120.9(3) . .
C21 C20 C19 118.8(4) . .
C21 C20 H20 120.6 . .
C19 C20 H20 120.6 . .
C20 C21 C22 121.0(4) . .
C20 C21 H21 119.5 . .
C22 C21 H21 119.5 . .
C21 C22 C17 120.0(4) . .
C21 C22 H22 120.0 . .
C17 C22 H22 120.0 . .
O1 C23 C24 107.7(3) . .
O1 C23 H23A 110.2 . .
C24 C23 H23A 110.2 . .
O1 C23 H23B 110.2 . .
C24 C23 H23B 110.2 . .
H23A C23 H23B 108.5 . .
O2 C24 C23 107.6(3) . .
O2 C24 H24A 110.2 . .
C23 C24 H24A 110.2 . .
O2 C24 H24B 110.2 . .
C23 C24 H24B 110.2 . .
H24A C24 H24B 108.5 . .
C26 C25 C30 119.3(4) . .
C26 C25 S1 120.7(3) . .
C30 C25 S1 119.9(3) . .
C25 C26 C27 119.7(4) . .
C25 C26 H26 120.1 . .
C27 C26 H26 120.1 . .
C26 C27 C28 121.1(5) . .
C26 C27 H27 119.5 . .
C28 C27 H27 119.5 . .
C29 C28 C27 118.1(4) . .
C29 C28 C31 121.2(5) . .
C27 C28 C31 120.7(6) . .
C28 C29 C30 121.3(4) . .
C28 C29 H29 119.4 . .
C30 C29 H29 119.4 . .
C29 C30 C25 120.5(4) . .
C29 C30 H30 119.7 . .
C25 C30 H30 119.7 . .
C28 C31 H31A 109.5 . .
C28 C31 H31B 109.5 . .
H31A C31 H31B 109.5 . .
C28 C31 H31C 109.5 . .
H31A C31 H31C 109.5 . .
H31B C31 H31C 109.5 . .
C33 C32 C37 126.0(19) . .
C33 C32 H32 117.0 . .
C37 C32 H32 117.0 . .
C32 C33 C34 109(2) . .
C32 C33 H33 125.4 . .
C34 C33 H33 125.4 . .
C35 C34 C33 131(2) . .
C35 C34 H34 114.3 . .
C33 C34 H34 114.3 . .
C34 C35 C36 116(2) . .
C34 C35 H35 121.8 . .
C36 C35 H35 121.8 . .
C35 C36 C37 116(2) . .
C35 C36 H36 121.8 . .
C37 C36 H36 121.8 . .
C32 C37 C36 120.4(19) . .
C32 C37 H37 119.8 . .
C36 C37 H37 119.8 . .
O6 C38 H38A 109.5 . .
O6 C38 H38B 109.5 . .
H38A C38 H38B 109.5 . .
O6 C38 H38C 109.5 . .
H38A C38 H38C 109.5 . .
H38B C38 H38C 109.5 . .
O7 C39 H39A 109.5 . .
O7 C39 H39B 109.5 . .
H39A C39 H39B 109.5 . .
O7 C39 H39C 109.5 . .
H39A C39 H39C 109.5 . .
H39B C39 H39C 109.5 . .

loop_
_geom_bond_atom_site_label_1
_geom_bond_atom_site_label_2
_geom_bond_distance
_geom_bond_site_symmetry_2
Cd1 O3 2.295(2) .
Cd1 O3 2.295(2) 7_575
Cd1 N2 2.319(3) 8_465
Cd1 N2 2.319(3) 2_665
Cd1 N1 2.326(3) .
Cd1 N1 2.326(3) 7_575
N1 C1 1.339(4) .
N1 C5 1.340(4) .
N2 C16 1.341(4) .
N2 C12 1.344(4) .
N2 Cd1 2.319(3) 2_645
O1 C8 1.373(4) .
O1 C23 1.428(4) .
O2 C19 1.376(4) .
O2 C24 1.435(4) .
O3 S1 1.475(3) .
O4 S1 1.449(3) .
O5 S1 1.448(3) .
O6 C38 1.43(2) .
O6 H6 0.8200 .
O7 C39 1.402(16) .
O7 H7 0.8200 .
S1 C25 1.775(4) .
C1 C2 1.374(5) .
C1 H1 0.9300 .
C2 C3 1.388(5) .
C2 H2 0.9300 .
C3 C4 1.387(4) .
C3 C6 1.493(5) .
C4 C5 1.374(5) .
C4 H4 0.9300 .
C5 H5 0.9300 .
C6 C11 1.391(5) .
C6 C7 1.397(5) .
C7 C8 1.377(5) .
C7 H7A 0.9300 .
C8 C9 1.396(4) .
C9 C10 1.381(4) .
C9 H9 0.9300 .
C10 C11 1.389(5) .
C10 H10 0.9300 .
C11 H11 0.9300 .
C12 C13 1.387(5) .
C12 H12 0.9300 .
C13 C14 1.396(5) .
C13 H13 0.9300 .
C14 C15 1.382(5) .
C14 C17 1.487(5) .
C15 C16 1.383(4) .
C15 H15 0.9300 .
C16 H16 0.9300 .
C17 C22 1.390(6) .
C17 C18 1.392(5) .
C18 C19 1.396(5) .
C18 H18 0.9300 .
C19 C20 1.386(5) .
C20 C21 1.383(6) .
C20 H20 0.9300 .
C21 C22 1.387(6) .
C21 H21 0.9300 .
C22 H22 0.9300 .
C23 C24 1.499(5) .
C23 H23A 0.9700 .
C23 H23B 0.9700 .
C24 H24A 0.9700 .
C24 H24B 0.9700 .
C25 C26 1.374(5) .
C25 C30 1.387(5) .
C26 C27 1.388(7) .
C26 H26 0.9300 .
C27 C28 1.400(8) .
C27 H27 0.9300 .
C28 C29 1.367(7) .
C28 C31 1.507(7) .
C29 C30 1.377(6) .
C29 H29 0.9300 .
C30 H30 0.9300 .
C31 H31A 0.9600 .
C31 H31B 0.9600 .
C31 H31C 0.9600 .
C32 C33 1.34(2) .
C32 C37 1.35(2) .
C32 H32 0.9300 .
C33 C34 1.34(2) .
C33 H33 0.9300 .
C34 C35 1.33(2) .
C34 H34 0.9300 .
C35 C36 1.37(2) .
C35 H35 0.9300 .
C36 C37 1.38(2) .
C36 H36 0.9300 .
C37 H37 0.9300 .
C38 H38A 0.9600 .
C38 H38B 0.9600 .
C38 H38C 0.9600 .
C39 H39A 0.9600 .
C39 H39B 0.9600 .
C39 H39C 0.9600 .

loop_
_geom_torsion_atom_site_label_1
_geom_torsion_atom_site_label_2
_geom_torsion_atom_site_label_3
_geom_torsion_atom_site_label_4
_geom_torsion
_geom_torsion_site_symmetry_1
O3 Cd1 N1 C1 -24.6(3) .
O3 Cd1 N1 C1 155.4(3) 7_575
N2 Cd1 N1 C1 -113.1(3) 8_465
N2 Cd1 N1 C1 66.9(3) 2_665
N1 Cd1 N1 C1 95(36) 7_575
O3 Cd1 N1 C5 149.8(3) .
O3 Cd1 N1 C5 -30.2(3) 7_575
N2 Cd1 N1 C5 61.3(3) 8_465
N2 Cd1 N1 C5 -118.7(3) 2_665
N1 Cd1 N1 C5 -91(36) 7_575
O3 Cd1 O3 S1 75.6(9) 7_575
N2 Cd1 O3 S1 -128.0(6) 8_465
N2 Cd1 O3 S1 52.0(6) 2_665
N1 Cd1 O3 S1 140.1(6) .
N1 Cd1 O3 S1 -39.9(6) 7_575
Cd1 O3 S1 O5 124.0(6) .
Cd1 O3 S1 O4 -7.3(6) .
Cd1 O3 S1 C25 -122.5(6) .
C5 N1 C1 C2 -2.4(6) .
Cd1 N1 C1 C2 172.5(3) .
N1 C1 C2 C3 -0.1(7) .
C1 C2 C3 C4 2.5(6) .
C1 C2 C3 C6 -177.6(4) .
C2 C3 C4 C5 -2.4(5) .
C6 C3 C4 C5 177.7(3) .
C1 N1 C5 C4 2.6(5) .
Cd1 N1 C5 C4 -171.9(3) .
C3 C4 C5 N1 -0.2(5) .
C4 C3 C6 C11 4.9(5) .
C2 C3 C6 C11 -175.0(3) .
C4 C3 C6 C7 -172.8(3) .
C2 C3 C6 C7 7.3(5) .
C11 C6 C7 C8 0.4(5) .
C3 C6 C7 C8 178.1(3) .
C23 O1 C8 C7 12.4(5) .
C23 O1 C8 C9 -166.1(3) .
C6 C7 C8 O1 -177.7(3) .
C6 C7 C8 C9 0.8(5) .
O1 C8 C9 C10 177.0(3) .
C7 C8 C9 C10 -1.6(5) .
C8 C9 C10 C11 1.3(5) .
C9 C10 C11 C6 -0.2(5) .
C7 C6 C11 C10 -0.6(5) .
C3 C6 C11 C10 -178.3(3) .
C16 N2 C12 C13 1.0(5) .
Cd1 N2 C12 C13 -176.8(3) 2_645
N2 C12 C13 C14 0.3(6) .
C12 C13 C14 C15 -1.7(6) .
C12 C13 C14 C17 176.9(4) .
C13 C14 C15 C16 1.8(6) .
C17 C14 C15 C16 -176.8(4) .
C12 N2 C16 C15 -0.9(5) .
Cd1 N2 C16 C15 176.9(3) 2_645
C14 C15 C16 N2 -0.5(6) .
C15 C14 C17 C22 145.5(5) .
C13 C14 C17 C22 -33.0(7) .
C15 C14 C17 C18 -32.5(6) .
C13 C14 C17 C18 149.0(4) .
C22 C17 C18 C19 0.3(7) .
C14 C17 C18 C19 178.4(4) .
C24 O2 C19 C20 8.3(6) .
C24 O2 C19 C18 -172.8(3) .
C17 C18 C19 O2 -179.9(4) .
C17 C18 C19 C20 -1.0(6) .
O2 C19 C20 C21 -179.8(5) .
C18 C19 C20 C21 1.4(7) .
C19 C20 C21 C22 -1.1(9) .
C20 C21 C22 C17 0.4(10) .
C18 C17 C22 C21 -0.1(8) .
C14 C17 C22 C21 -178.1(5) .
C8 O1 C23 C24 166.1(3) .
C19 O2 C24 C23 178.3(3) .
O1 C23 C24 O2 74.2(4) .
O5 S1 C25 C26 -137.3(4) .
O4 S1 C25 C26 -13.5(4) .
O3 S1 C25 C26 105.5(4) .
O5 S1 C25 C30 44.7(3) .
O4 S1 C25 C30 168.5(3) .
O3 S1 C25 C30 -72.6(3) .
C30 C25 C26 C27 0.6(7) .
S1 C25 C26 C27 -177.5(5) .
C25 C26 C27 C28 0.8(10) .
C26 C27 C28 C29 -1.7(10) .
C26 C27 C28 C31 180.0(7) .
C27 C28 C29 C30 1.3(8) .
C31 C28 C29 C30 179.6(6) .
C28 C29 C30 C25 0.1(6) .
C26 C25 C30 C29 -1.0(6) .
S1 C25 C30 C29 177.0(3) .
C37 C32 C33 C34 1(2) .
C32 C33 C34 C35 0(3) .
C33 C34 C35 C36 0(3) .
C34 C35 C36 C37 -1(2) .
C33 C32 C37 C36 -1(3) .
C35 C36 C37 C32 1(2) .
